data_7245149
loop_
_publ_author_name
'Wzgarda-Raj, Kinga'
'Ksi\;a\.zkiewicz, Olga'
'Palusiak, Marcin'

_publ_section_title
;
 Co-crystal synthesis of 2- and 4-mercaptopyridines with thiourea and its
 analogue, trithiocyanuric acid
;
_journal_name_full CrystEngComm
_journal_paper_doi 10.1039/D2CE00592A
_journal_year 2022
_chemical_formula_moiety 'C5 H5 N S, C H4 N2 S'
_chemical_formula_sum 'C6 H9 N3 S2'
_chemical_formula_weight 187.28
_space_group_crystal_system orthorhombic
_space_group_IT_number 61
_space_group_name_Hall '-P 2ac 2ab'
_space_group_name_H-M_alt 'P b c a'
_atom_sites_solution_hydrogens mixed
_atom_sites_solution_primary dual
_audit_creation_date 2022-04-08
_audit_creation_method
;
Olex2 1.5
(compiled 2021.12.09 svn.r5202d8cf for OlexSys, GUI svn.r6439)
;
_audit_update_record
;
2022-06-15 deposited with the CCDC.	2022-07-05 downloaded from the CCDC.
;
_cell_angle_alpha 90
_cell_angle_beta 90
_cell_angle_gamma 90
_cell_formula_units_Z 8
_cell_length_a 11.4353(2)
_cell_length_b 8.35680(10)
_cell_length_c 18.7182(2)
_cell_measurement_reflns_used 7894
_cell_measurement_temperature 298
_cell_measurement_theta_max 75.4010
_cell_measurement_theta_min 6.0890
_cell_volume 1788.76(4)
_computing_cell_refinement 'CrysAlisPro 1.171.40.78a (Rigaku OD, 2020)'
_computing_data_collection 'CrysAlisPro 1.171.40.78a (Rigaku OD, 2020)'
_computing_data_reduction 'CrysAlisPro 1.171.40.78a (Rigaku OD, 2020)'
_computing_molecular_graphics 'Olex2 1.5 (Dolomanov et al., 2009)'
_computing_publication_material 'Olex2 1.5 (Dolomanov et al., 2009)'
_computing_structure_refinement 'SHELXL 2018/3 (Sheldrick, 2015)'
_computing_structure_solution 'SHELXT 2018/2 (Sheldrick, 2018)'
_diffrn_ambient_temperature 298
_diffrn_detector_area_resol_mean 10.0000
_diffrn_detector_type HyPix
_diffrn_measured_fraction_theta_full 0.999
_diffrn_measured_fraction_theta_max 0.996
_diffrn_measurement_details
;
List of Runs (angles in degrees, time in seconds):

  # Type    Start    End  Width  t~exp~   \w     \q     \k     \f   Frames
#--------------------------------------------------------------------------
  1  \w    -26.00  33.00   0.50    1.50    --   47.45 -34.00   5.00  118
  2  \w    -27.00  12.00   0.50    1.50    --   47.45 -19.00-120.00   78
  3  \w     33.00 120.00   0.50    1.50    --   47.45  57.00-150.00  174
  4  \w     92.00 176.00   0.50    4.50    --  105.86  15.00-150.00  168
  5  \w     33.00  75.00   0.50    4.50    --  105.86 -61.00 120.00   84
  6  \w     50.00 132.00   0.50    4.50    --  105.86-156.00 141.00  164
  7  \w     33.00  75.00   0.50    4.50    --  105.86 -61.00 -30.00   84
  8  \w     33.00  75.00   0.50    4.50    --  105.86 -61.00 -90.00   84
  9  \w     33.00  75.00   0.50    4.50    --  105.86 -61.00-120.00   84
 10  \w     25.00 120.00   0.50    1.50    --   47.45  77.00  30.00  190
 11  \w     35.00 122.00   0.50    1.50    --   47.45  34.00 163.00  174
 12  \w    -12.00  28.00   0.50    1.50    --  -47.45  19.00  60.00   80
 13  \w     25.00 120.00   0.50    1.50    --   47.45  77.00 -90.00  190
 14  \w    -75.00 -13.00   0.50    4.50    --  -86.25  61.00 -60.00  124
 15  \w    -79.00 -13.00   0.50    4.50    --  -86.25  89.00 -55.00  132
 16  \w   -159.00 -67.00   0.50    4.50    --  -86.25 -77.00 -30.00  184
 17  \w   -120.00 -73.00   0.50    1.50    --  -47.45-125.00   0.00   94
 18  \w   -120.00 -73.00   0.50    1.50    --  -47.45-125.00  90.00   94
 19  \w   -161.00 -73.00   0.50    4.50    --  -86.25 -34.00   5.00  176
;
_diffrn_measurement_device 'four-circle diffractometer'
_diffrn_measurement_device_type 'XtaLAB Synergy, Dualflex, HyPix'
_diffrn_measurement_method '\w scans'
_diffrn_radiation_type CuK\a
_diffrn_radiation_wavelength 1.54184
_diffrn_reflns_av_R_equivalents 0.0601
_diffrn_reflns_av_unetI/netI 0.0251
_diffrn_reflns_Laue_measured_fraction_full 0.999
_diffrn_reflns_Laue_measured_fraction_max 0.996
_diffrn_reflns_limit_h_max 13
_diffrn_reflns_limit_h_min -13
_diffrn_reflns_limit_k_max 9
_diffrn_reflns_limit_k_min -8
_diffrn_reflns_limit_l_max 22
_diffrn_reflns_limit_l_min -22
_diffrn_reflns_number 13805
_diffrn_reflns_point_group_measured_fraction_full 0.999
_diffrn_reflns_point_group_measured_fraction_max 0.996
_diffrn_reflns_theta_full 67.684
_diffrn_reflns_theta_max 68.489
_diffrn_reflns_theta_min 4.725
_exptl_absorpt_coefficient_mu 4.922
_exptl_absorpt_correction_T_max 1.000
_exptl_absorpt_correction_T_min 0.742
_exptl_absorpt_correction_type gaussian
_exptl_absorpt_process_details
;
CrysAlisPro 1.171.40.78a (Rigaku Oxford Diffraction, 2020)
Numerical absorption correction based on gaussian integration over
			a multifaceted crystal model
Empirical absorption correction using spherical harmonics,
 implemented in SCALE3 ABSPACK scaling algorithm.
;
_exptl_crystal_colour colorless
_exptl_crystal_density_diffrn 1.391
_exptl_crystal_description plate
_exptl_crystal_F_000 784
_exptl_crystal_size_max 0.262
_exptl_crystal_size_mid 0.069
_exptl_crystal_size_min 0.048
_refine_diff_density_max 0.373
_refine_diff_density_min -0.336
_refine_diff_density_rms 0.070
_refine_ls_extinction_method none
_refine_ls_goodness_of_fit_ref 1.076
_refine_ls_hydrogen_treatment mixed
_refine_ls_matrix_type full
_refine_ls_number_parameters 120
_refine_ls_number_reflns 1630
_refine_ls_number_restraints 0
_refine_ls_restrained_S_all 1.076
_refine_ls_R_factor_all 0.0440
_refine_ls_R_factor_gt 0.0412
_refine_ls_shift/su_max 0.001
_refine_ls_shift/su_mean 0.000
_refine_ls_structure_factor_coef Fsqd
_refine_ls_weighting_details 'w=1/[\s^2^(Fo^2^)+(0.0919P)^2^+0.1246P] where P=(Fo^2^+2Fc^2^)/3'
_refine_ls_weighting_scheme calc
_refine_ls_wR_factor_gt 0.1197
_refine_ls_wR_factor_ref 0.1229
_reflns_Friedel_coverage 0.000
_reflns_number_gt 1466
_reflns_number_total 1630
_reflns_threshold_expression 'I > 2\s(I)'
_cod_data_source_file d2ce00592a2.cif
_cod_data_source_block structure_I
_cod_database_code 7245149
_shelx_shelxl_version_number 2018/3
_shelx_space_group_comment
;
The symmetry employed for this shelxl refinement is uniquely defined
by the following loop, which should always be used as a source of
symmetry information in preference to the above space-group names.
They are only intended as comments.
;
_olex2_refinement_description
;
1. Fixed Uiso
 At 1.2 times of:
  All C(H) groups
2.a Aromatic/amide H refined with riding coordinates:
 C5(H5), C3(H3), C6(H6), C2(H2)
;
_olex2_submission_special_instructions 'No special instructions were received'
_oxdiff_exptl_absorpt_empirical_details
;
Empirical correction (ABSPACK) includes:
- Absorption correction using spherical harmonics
- Frame scaling
;

loop_
_space_group_symop_operation_xyz
'x, y, z'
'-x+1/2, -y, z+1/2'
'-x, y+1/2, -z+1/2'
'x+1/2, -y+1/2, -z'
'-x, -y, -z'
'x-1/2, y, -z-1/2'
'x, -y-1/2, z-1/2'
'-x-1/2, y-1/2, z'

loop_
_atom_site_label
_atom_site_type_symbol
_atom_site_fract_x
_atom_site_fract_y
_atom_site_fract_z
_atom_site_U_iso_or_equiv
_atom_site_adp_type
_atom_site_occupancy
_atom_site_site_symmetry_order
_atom_site_calc_flag
_atom_site_refinement_flags_posn
_atom_site_refinement_flags_adp
_atom_site_refinement_flags_occupancy
_atom_site_disorder_assembly
_atom_site_disorder_group
S12 S 0.53907(5) 0.29119(5) 0.75784(3) 0.0483(2) Uani 1 1 d . . . . .
S4 S 0.84168(4) 0.69795(6) 0.43164(3) 0.0538(2) Uani 1 1 d . . . . .
N13 N 0.38858(18) 0.1581(2) 0.66784(10) 0.0546(4) Uani 1 1 d . . . . .
N11 N 0.36935(18) 0.4249(2) 0.68327(11) 0.0548(5) Uani 1 1 d . . . . .
C12 C 0.42454(16) 0.29063(17) 0.69883(9) 0.0396(4) Uani 1 1 d . . . . .
N1 N 0.68000(19) 0.4972(3) 0.63008(11) 0.0671(5) Uani 1 1 d . . . . .
C4 C 0.77950(15) 0.62473(19) 0.50771(9) 0.0422(4) Uani 1 1 d . . . . .
C5 C 0.65889(16) 0.6330(3) 0.52174(12) 0.0570(5) Uani 1 1 d . . . . .
H5 H 0.610089 0.683922 0.489124 0.068 Uiso 1 1 calc R U . . .
C3 C 0.84622(18) 0.5489(3) 0.56090(12) 0.0605(6) Uani 1 1 d . . . . .
H3 H 0.926829 0.541111 0.555311 0.073 Uiso 1 1 calc R U . . .
C6 C 0.6123(2) 0.5688(3) 0.58153(13) 0.0688(6) Uani 1 1 d . . . . .
H6 H 0.531970 0.574526 0.588976 0.083 Uiso 1 1 calc R U . . .
C2 C 0.7955(2) 0.4869(3) 0.62015(13) 0.0713(7) Uani 1 1 d . . . . .
H2 H 0.841635 0.436498 0.654335 0.086 Uiso 1 1 calc R U . . .
H11A H 0.395(2) 0.517(3) 0.7011(15) 0.072(7) Uiso 1 1 d . . . . .
H11B H 0.321(2) 0.424(3) 0.6584(15) 0.060(7) Uiso 1 1 d . . . . .
H13A H 0.424(2) 0.071(3) 0.6754(13) 0.063(7) Uiso 1 1 d . . . . .
H13B H 0.337(3) 0.159(3) 0.6399(14) 0.064(7) Uiso 1 1 d . . . . .
H1 H 0.655(2) 0.457(4) 0.6688(16) 0.079(8) Uiso 1 1 d . . . . .

loop_
_atom_site_aniso_label
_atom_site_aniso_U_11
_atom_site_aniso_U_22
_atom_site_aniso_U_33
_atom_site_aniso_U_23
_atom_site_aniso_U_13
_atom_site_aniso_U_12
S12 0.0599(4) 0.0351(3) 0.0499(3) 0.00154(15) -0.0150(2) 0.00018(16)
S4 0.0481(4) 0.0669(4) 0.0464(3) 0.00043(19) 0.00173(19) -0.00752(19)
N13 0.0635(11) 0.0386(9) 0.0618(10) -0.0033(7) -0.0179(9) -0.0016(8)
N11 0.0617(11) 0.0395(9) 0.0632(11) -0.0026(7) -0.0213(9) 0.0044(7)
C12 0.0455(10) 0.0343(9) 0.0392(9) 0.0015(6) 0.0004(7) -0.0031(6)
N1 0.0744(12) 0.0723(13) 0.0545(11) 0.0072(9) 0.0108(10) -0.0035(10)
C4 0.0433(9) 0.0418(10) 0.0416(8) -0.0084(7) -0.0028(7) -0.0007(7)
C5 0.0448(10) 0.0720(13) 0.0542(11) 0.0060(9) 0.0021(8) 0.0084(9)
C3 0.0477(11) 0.0824(15) 0.0515(11) 0.0015(10) -0.0039(8) 0.0079(10)
C6 0.0529(13) 0.0850(15) 0.0684(14) 0.0039(11) 0.0116(11) 0.0011(11)
C2 0.0765(16) 0.0835(17) 0.0539(13) 0.0105(11) -0.0067(11) 0.0108(12)

loop_
_atom_type_symbol
_atom_type_description
_atom_type_scat_dispersion_real
_atom_type_scat_dispersion_imag
_atom_type_scat_source
C C 0.0181 0.0091 'International Tables Vol C Tables 4.2.6.8 and 6.1.1.4'
H H 0.0000 0.0000 'International Tables Vol C Tables 4.2.6.8 and 6.1.1.4'
N N 0.0311 0.0180 'International Tables Vol C Tables 4.2.6.8 and 6.1.1.4'
S S 0.3331 0.5567 'International Tables Vol C Tables 4.2.6.8 and 6.1.1.4'

loop_
_exptl_crystal_face_index_h
_exptl_crystal_face_index_k
_exptl_crystal_face_index_l
_exptl_crystal_face_perp_dist
0 0 1 0.0265
2 0 1 0.0362
-2 0 -1 0.0184
0 -1 0 0.1466
0 1 0 0.1156
-1 0 2 0.0261
1 0 -2 0.0219

loop_
_geom_angle_atom_site_label_1
_geom_angle_atom_site_label_2
_geom_angle_atom_site_label_3
_geom_angle
_geom_angle_site_symmetry_1
_geom_angle_site_symmetry_3
_geom_angle_publ_flag
C12 N13 H13A 119.8(17) . . ?
C12 N13 H13B 121(2) . . ?
H13A N13 H13B 119(3) . . ?
C12 N11 H11A 119.8(17) . . ?
C12 N11 H11B 120(2) . . ?
H11A N11 H11B 120(3) . . ?
N13 C12 S12 121.70(14) . . ?
N13 C12 N11 117.95(19) . . ?
N11 C12 S12 120.36(14) . . ?
C6 N1 C2 120.5(2) . . ?
C6 N1 H1 124.0(19) . . ?
C2 N1 H1 115.5(19) . . ?
C5 C4 S4 123.19(14) . . ?
C3 C4 S4 121.81(14) . . ?
C3 C4 C5 114.99(17) . . ?
C4 C5 H5 119.3 . . ?
C6 C5 C4 121.49(19) . . ?
C6 C5 H5 119.3 . . ?
C4 C3 H3 119.3 . . ?
C2 C3 C4 121.4(2) . . ?
C2 C3 H3 119.3 . . ?
N1 C6 C5 120.9(2) . . ?
N1 C6 H6 119.6 . . ?
C5 C6 H6 119.6 . . ?
N1 C2 C3 120.8(2) . . ?
N1 C2 H2 119.6 . . ?
C3 C2 H2 119.6 . . ?

loop_
_geom_bond_atom_site_label_1
_geom_bond_atom_site_label_2
_geom_bond_distance
_geom_bond_site_symmetry_2
_geom_bond_publ_flag
S12 C12 1.7133(19) . ?
S4 C4 1.7050(18) . ?
N13 C12 1.316(2) . ?
N13 H13A 0.84(3) . ?
N13 H13B 0.79(3) . ?
N11 C12 1.320(2) . ?
N11 H11A 0.89(3) . ?
N11 H11B 0.73(3) . ?
N1 C6 1.336(3) . ?
N1 C2 1.337(3) . ?
N1 H1 0.85(3) . ?
C4 C5 1.406(3) . ?
C4 C3 1.405(3) . ?
C5 H5 0.9300 . ?
C5 C6 1.351(3) . ?
C3 H3 0.9300 . ?
C3 C2 1.354(3) . ?
C6 H6 0.9300 . ?
C2 H2 0.9300 . ?

loop_
_geom_hbond_atom_site_label_D
_geom_hbond_atom_site_label_H
_geom_hbond_atom_site_label_A
_geom_hbond_distance_DH
_geom_hbond_distance_HA
_geom_hbond_distance_DA
_geom_hbond_angle_DHA
_geom_hbond_site_symmetry_A
_geom_hbond_publ_flag
C6 H6 S4 0.93 2.92 3.665(3) 138.6 4_466 yes
C6 H6 S4 0.93 2.92 3.665(3) 138.6 4_466 yes
N11 H11A S12 0.89(3) 2.53(3) 3.4177(19) 175(2) 3_656 yes
N11 H11A S12 0.89(3) 2.53(3) 3.4177(19) 175(2) 3_656 yes
N11 H11B S4 0.73(3) 2.71(3) 3.392(2) 158(3) 5_666 yes
N11 H11B S4 0.73(3) 2.71(3) 3.392(2) 158(3) 5_666 yes
N13 H13A S12 0.84(3) 2.69(3) 3.468(2) 154(2) 3_646 yes
N13 H13A S12 0.84(3) 2.69(3) 3.468(2) 154(2) 3_646 yes
N13 H13B S4 0.79(3) 2.72(3) 3.442(2) 153(3) 5_666 yes
N13 H13B S4 0.79(3) 2.72(3) 3.442(2) 153(3) 5_666 yes
N1 H1 S12 0.85(3) 2.54(3) 3.359(2) 162(3) . yes
N1 H1 S12 0.85(3) 2.54(3) 3.359(2) 162(3) . yes

loop_
_geom_torsion_atom_site_label_1
_geom_torsion_atom_site_label_2
_geom_torsion_atom_site_label_3
_geom_torsion_atom_site_label_4
_geom_torsion
_geom_torsion_site_symmetry_1
_geom_torsion_site_symmetry_2
_geom_torsion_site_symmetry_3
_geom_torsion_site_symmetry_4
_geom_torsion_publ_flag
S4 C4 C5 C6 177.70(19) . . . . ?
S4 C4 C3 C2 -178.0(2) . . . . ?
C4 C5 C6 N1 1.1(4) . . . . ?
C4 C3 C2 N1 -0.5(4) . . . . ?
C5 C4 C3 C2 1.1(3) . . . . ?
C3 C4 C5 C6 -1.4(3) . . . . ?
C6 N1 C2 C3 0.1(4) . . . . ?
C2 N1 C6 C5 -0.4(4) . . . . ?
